data_2219839
loop_
_publ_author_name
'Fu, Zhiyong'
'Liu, Xiaoling'

_publ_section_title
;
 Diethylammonium anilino(methoxy)phosphinate
;
_journal_coeditor_code EZ2138
_journal_issue 11
_journal_name_full 'Acta Crystallographica Section E'
_journal_page_first o2171
_journal_paper_doi 10.1107/S1600536808033023
_journal_volume 64
_journal_year 2008
_chemical_formula_iupac 'C4 H12 N +, C8 H11 N O3 P -'
_chemical_formula_moiety 'C4 H12 N +, C8 H11 N O3 P -'
_chemical_formula_sum 'C12 H23 N2 O3 P'
_chemical_formula_weight 274.29
_chemical_name_common 'Diethylammonium N-ethoxyphosphoryl-phenylamide'
_chemical_name_systematic
;
Diethylammonium anilino(methoxy)phosphinate
;
_space_group_IT_number 33
_symmetry_cell_setting orthorhombic
_symmetry_space_group_name_Hall 'P 2c -2n'
_symmetry_space_group_name_H-M 'P n a 21'
_atom_sites_solution_hydrogens geom
_atom_sites_solution_primary direct
_atom_sites_solution_secondary difmap
_audit_creation_method SHELXL-97
_cell_angle_alpha 90.00
_cell_angle_beta 90.00
_cell_angle_gamma 90.00
_cell_formula_units_Z 8
_cell_length_a 14.341(3)
_cell_length_b 12.785(2)
_cell_length_c 15.997(3)
_cell_measurement_reflns_used 4847
_cell_measurement_temperature 173(2)
_cell_measurement_theta_max 25.02
_cell_measurement_theta_min 3.32
_cell_volume 2933.0(9)
_computing_cell_refinement 'SAINT (Bruker, 1996)'
_computing_data_collection 'SMART (Bruker, 1996)'
_computing_data_reduction 'SAINT (Bruker, 1996)'
_computing_molecular_graphics 'SHELXTL (Sheldrick, 2008)'
_computing_publication_material 'SHELXTL (Sheldrick, 2008)'
_computing_structure_refinement 'SHELXL97 (Sheldrick, 2008)'
_computing_structure_solution 'SHELXS97 (Sheldrick, 2008)'
_diffrn_ambient_temperature 173(2)
_diffrn_measured_fraction_theta_full 0.984
_diffrn_measured_fraction_theta_max 0.984
_diffrn_measurement_device_type 'Bruker SMART CCD'
_diffrn_measurement_method \w
_diffrn_radiation_monochromator graphite
_diffrn_radiation_source 'fine-focus sealed tube'
_diffrn_radiation_type MoK\a
_diffrn_radiation_wavelength 0.71073
_diffrn_reflns_av_R_equivalents 0.0017
_diffrn_reflns_av_sigmaI/netI 0.0467
_diffrn_reflns_limit_h_max 17
_diffrn_reflns_limit_h_min -17
_diffrn_reflns_limit_k_max 15
_diffrn_reflns_limit_k_min -15
_diffrn_reflns_limit_l_max 18
_diffrn_reflns_limit_l_min -19
_diffrn_reflns_number 5062
_diffrn_reflns_theta_full 25.02
_diffrn_reflns_theta_max 25.02
_diffrn_reflns_theta_min 3.32
_diffrn_standards_interval_time 20s
_exptl_absorpt_coefficient_mu 0.191
_exptl_absorpt_correction_T_max 0.989
_exptl_absorpt_correction_T_min 0.957
_exptl_absorpt_correction_type multi-scan
_exptl_absorpt_process_details '(SADABS; Sheldrick, 1996)'
_exptl_crystal_colour colorless
_exptl_crystal_density_diffrn 1.242
_exptl_crystal_density_method 'not measured'
_exptl_crystal_description needle-like
_exptl_crystal_F_000 1184
_exptl_crystal_size_max 0.4
_exptl_crystal_size_mid 0.2
_exptl_crystal_size_min 0.08
_refine_diff_density_max 0.164
_refine_diff_density_min -0.229
_refine_ls_abs_structure_details 'Flack (1983), 2649 Friedel pairs'
_refine_ls_abs_structure_Flack 0.06(4)
_refine_ls_extinction_method none
_refine_ls_goodness_of_fit_ref 1.034
_refine_ls_hydrogen_treatment constr
_refine_ls_matrix_type full
_refine_ls_number_parameters 325
_refine_ls_number_reflns 4847
_refine_ls_number_restraints 1
_refine_ls_restrained_S_all 1.034
_refine_ls_R_factor_all 0.0568
_refine_ls_R_factor_gt 0.0386
_refine_ls_shift/su_max 0.001
_refine_ls_shift/su_mean 0.000
_refine_ls_structure_factor_coef Fsqd
_refine_ls_weighting_details 'calc w=1/[\s^2^(Fo^2^)+(0.0363P)^2^+0.5497P] where P=(Fo^2^+2Fc^2^)/3'
_refine_ls_weighting_scheme calc
_refine_ls_wR_factor_gt 0.0736
_refine_ls_wR_factor_ref 0.0806
_reflns_number_gt 4043
_reflns_number_total 4847
_reflns_threshold_expression I>2\s(I)
_cod_data_source_file ez2138.cif
_cod_data_source_block I
_cod_depositor_comments
;
The following automatic conversions were performed:
'_symmetry_cell_setting' value 'Orthorhombic' changed to 'orthorhombic'
according to '/home/saulius/struct/CIF-dictionaries/cif_core.dic'
dictionary named 'cif_core.dic' version 2.4.1 from
2010-06-29.

'_exptl_absorpt_correction_type' value 'Multi-scan' changed
to 'multi-scan' according to
'/home/saulius/struct/CIF-dictionaries/cif_core.dic' dictionary named
'cif_core.dic' version 2.4.1 from 2010-06-29.

Automatic conversion script
Id: cif_fix_enum 1527 2010-12-29 10:47:43Z saulius 

The following automatic conversions were performed:

'_symmetry_cell_setting' value 'Orthorhombic' changed to
'orthorhombic' according to
/home/saulius/struct/CIF-dictionaries/cif_core.dic dictionary named
'cif_core.dic' version 2.4.1 from
2010-06-29.

'_exptl_absorpt_correction_type' value 'Multi-scan'
changed to 'multi-scan' according to
/home/saulius/struct/CIF-dictionaries/cif_core.dic dictionary named
'cif_core.dic' version 2.4.1 from 2010-06-29.

Automatic conversion script
Id: cif_fix_values 1715 2011-07-08 13:25:40Z adriana 
;
_cod_original_sg_symbol_Hall P2c-2n
_cod_database_code 2219839
_cod_database_fobs_code 2219839

loop_
_symmetry_equiv_pos_as_xyz
'x, y, z'
'-x, -y, z+1/2'
'x+1/2, -y+1/2, z'
'-x+1/2, y+1/2, z+1/2'

loop_
_atom_site_type_symbol
_atom_site_label
_atom_site_fract_x
_atom_site_fract_y
_atom_site_fract_z
_atom_site_U_iso_or_equiv
_atom_site_adp_type
_atom_site_calc_flag
_atom_site_refinement_flags
_atom_site_occupancy
N N1 0.50725(13) 0.16964(16) 0.52519(13) 0.0230(5) Uani d . 1
H H1B 0.5374 0.2242 0.5414 0.028 Uiso calc R 1
N N4 0.30305(14) -0.01440(16) 0.74774(12) 0.0265(5) Uani d . 1
H H4A 0.3436 -0.0013 0.7061 0.032 Uiso calc R 1
H H4B 0.2451 -0.0069 0.7270 0.032 Uiso calc R 1
C C1 0.4316(2) 0.1694(2) 0.27143(19) 0.0359(7) Uani d . 1
H H1A 0.4151 0.1696 0.2152 0.043 Uiso calc R 1
C C2 0.45479(18) 0.2624(2) 0.31172(18) 0.0336(7) Uani d . 1
H H2A 0.4541 0.3251 0.2823 0.040 Uiso calc R 1
C C3 0.47881(17) 0.2616(2) 0.39546(16) 0.0269(6) Uani d . 1
H H3A 0.4937 0.3242 0.4219 0.032 Uiso calc R 1
C C4 0.48107(16) 0.1682(2) 0.44095(16) 0.0220(6) Uani d . 1
C C5 0.45765(17) 0.0754(2) 0.39961(16) 0.0242(6) Uani d . 1
H H5A 0.4583 0.0122 0.4285 0.029 Uiso calc R 1
C C6 0.43349(18) 0.0772(2) 0.31564(18) 0.0315(7) Uani d . 1
H H6A 0.4183 0.0150 0.2888 0.038 Uiso calc R 1
C C7 0.63999(18) -0.0209(2) 0.5543(2) 0.0407(7) Uani d . 1
H H7A 0.6703 0.0043 0.6046 0.049 Uiso calc R 1
H H7B 0.6556 0.0261 0.5087 0.049 Uiso calc R 1
C C8 0.6729(2) -0.1300(2) 0.53435(19) 0.0415(7) Uani d . 1
H H8A 0.7393 -0.1297 0.5266 0.062 Uiso calc R 1
H H8B 0.6432 -0.1540 0.4841 0.062 Uiso calc R 1
H H8C 0.6572 -0.1760 0.5797 0.062 Uiso calc R 1
C C21 0.3111(3) -0.1992(2) 0.7038(2) 0.0540(9) Uani d . 1
H H21A 0.3195 -0.2693 0.7240 0.081 Uiso calc R 1
H H21B 0.3596 -0.1828 0.6645 0.081 Uiso calc R 1
H H21C 0.2516 -0.1935 0.6769 0.081 Uiso calc R 1
C C22 0.3154(2) -0.1243(2) 0.77572(17) 0.0351(7) Uani d . 1
H H22A 0.2671 -0.1417 0.8157 0.042 Uiso calc R 1
H H22B 0.3752 -0.1312 0.8036 0.042 Uiso calc R 1
C C23 0.3172(2) 0.0639(2) 0.81480(18) 0.0359(7) Uani d . 1
H H23A 0.3785 0.0545 0.8391 0.043 Uiso calc R 1
H H23B 0.2713 0.0529 0.8585 0.043 Uiso calc R 1
C C24 0.3086(2) 0.1737(2) 0.7821(2) 0.0434(8) Uani d . 1
H H24A 0.3185 0.2224 0.8269 0.065 Uiso calc R 1
H H24B 0.2474 0.1838 0.7591 0.065 Uiso calc R 1
H H24C 0.3544 0.1851 0.7393 0.065 Uiso calc R 1
P P1 0.48758(4) 0.07915(5) 0.59834(4) 0.02230(16) Uani d . 1
O O1 0.52914(12) 0.12003(13) 0.67646(11) 0.0297(4) Uani d . 1
O O2 0.54000(11) -0.02352(13) 0.56616(11) 0.0259(4) Uani d . 1
O O3 0.38708(11) 0.04682(12) 0.59813(12) 0.0272(4) Uani d . 1
N N2 0.55256(14) 0.33041(17) 0.73990(14) 0.0283(5) Uani d . 1
H H2B 0.5502 0.2687 0.7187 0.034 Uiso calc R 1
N N3 0.72854(14) 0.40960(16) 0.50343(13) 0.0267(5) Uani d . 1
H H3B 0.7820 0.4225 0.5310 0.032 Uiso calc R 1
H H3C 0.6826 0.4046 0.5416 0.032 Uiso calc R 1
C C9 0.55185(17) 0.3353(2) 0.82782(16) 0.0233(6) Uani d . 1
C C10 0.55401(18) 0.2428(2) 0.87430(17) 0.0302(7) Uani d . 1
H H10A 0.5560 0.1789 0.8466 0.036 Uiso calc R 1
C C11 0.55331(19) 0.2445(2) 0.96026(18) 0.0343(7) Uani d . 1
H H11A 0.5552 0.1820 0.9899 0.041 Uiso calc R 1
C C12 0.54987(18) 0.3381(2) 1.00280(18) 0.0346(7) Uani d . 1
H H12A 0.5492 0.3391 1.0609 0.042 Uiso calc R 1
C C13 0.5474(2) 0.4306(2) 0.95808(18) 0.0336(7) Uani d . 1
H H13A 0.5451 0.4941 0.9863 0.040 Uiso calc R 1
C C14 0.54840(19) 0.4294(2) 0.87124(17) 0.0298(7) Uani d . 1
H H14A 0.5467 0.4922 0.8419 0.036 Uiso calc R 1
C C15 0.37515(18) 0.4351(2) 0.66248(18) 0.0357(7) Uani d . 1
H H15A 0.3879 0.3613 0.6542 0.043 Uiso calc R 1
H H15B 0.3479 0.4624 0.6115 0.043 Uiso calc R 1
C C16 0.3085(2) 0.4486(3) 0.7328(2) 0.0479(8) Uani d . 1
H H16A 0.2516 0.4121 0.7205 0.072 Uiso calc R 1
H H16B 0.2955 0.5216 0.7404 0.072 Uiso calc R 1
H H16C 0.3353 0.4207 0.7831 0.072 Uiso calc R 1
C C17 0.7673(2) 0.2234(2) 0.5187(2) 0.0412(7) Uani d . 1
H H17A 0.7725 0.1585 0.4889 0.062 Uiso calc R 1
H H17B 0.7220 0.2164 0.5625 0.062 Uiso calc R 1
H H17C 0.8267 0.2413 0.5424 0.062 Uiso calc R 1
C C18 0.73711(19) 0.3085(2) 0.45931(17) 0.0315(6) Uani d . 1
H H18A 0.7824 0.3149 0.4146 0.038 Uiso calc R 1
H H18B 0.6775 0.2900 0.4347 0.038 Uiso calc R 1
C C19 0.70839(19) 0.4987(2) 0.44723(17) 0.0326(6) Uani d . 1
H H19A 0.6487 0.4876 0.4201 0.039 Uiso calc R 1
H H19B 0.7559 0.5023 0.4041 0.039 Uiso calc R 1
C C20 0.7060(2) 0.6010(2) 0.4943(2) 0.0475(8) Uani d . 1
H H20A 0.6928 0.6570 0.4562 0.071 Uiso calc R 1
H H20B 0.7653 0.6128 0.5204 0.071 Uiso calc R 1
H H20C 0.6583 0.5981 0.5364 0.071 Uiso calc R 1
P P2 0.55732(4) 0.42782(5) 0.67233(4) 0.02279(16) Uani d . 1
O O4 0.56495(11) 0.37700(13) 0.58821(11) 0.0282(4) Uani d . 1
O O5 0.62869(12) 0.50728(13) 0.69568(10) 0.0306(4) Uani d . 1
O O6 0.46099(11) 0.48965(13) 0.68041(12) 0.0294(4) Uani d . 1

loop_
_atom_site_aniso_label
_atom_site_aniso_U_11
_atom_site_aniso_U_22
_atom_site_aniso_U_33
_atom_site_aniso_U_12
_atom_site_aniso_U_13
_atom_site_aniso_U_23
N1 0.0269(11) 0.0204(12) 0.0219(11) -0.0046(9) -0.0028(9) -0.0019(9)
N4 0.0218(12) 0.0335(13) 0.0241(11) 0.0008(9) -0.0012(9) 0.0045(10)
C1 0.0436(17) 0.0395(18) 0.0247(15) 0.0050(14) -0.0059(13) -0.0015(14)
C2 0.0404(16) 0.0300(16) 0.0304(16) 0.0006(13) -0.0034(12) 0.0025(14)
C3 0.0305(14) 0.0226(15) 0.0276(16) 0.0018(12) 0.0013(11) -0.0045(12)
C4 0.0181(13) 0.0249(15) 0.0231(15) 0.0032(11) 0.0024(10) -0.0017(11)
C5 0.0255(14) 0.0204(14) 0.0268(16) -0.0006(11) -0.0014(11) -0.0014(12)
C6 0.0319(16) 0.0342(16) 0.0284(16) -0.0013(12) -0.0040(12) -0.0077(14)
C7 0.0223(15) 0.0437(18) 0.0561(19) 0.0006(13) 0.0027(13) -0.0137(15)
C8 0.0409(17) 0.0400(18) 0.0435(18) 0.0134(14) 0.0066(14) -0.0004(14)
C21 0.073(2) 0.0354(18) 0.054(2) -0.0014(17) -0.0147(17) 0.0019(16)
C22 0.0366(16) 0.0322(16) 0.0365(17) 0.0011(13) -0.0049(13) 0.0116(14)
C23 0.0386(17) 0.0401(17) 0.0291(15) 0.0011(13) -0.0048(13) -0.0042(14)
C24 0.0464(18) 0.0368(17) 0.0470(19) -0.0006(14) 0.0049(15) -0.0052(14)
P1 0.0261(4) 0.0211(3) 0.0197(3) 0.0005(3) -0.0011(3) 0.0006(3)
O1 0.0411(11) 0.0250(9) 0.0230(10) 0.0006(8) -0.0046(9) 0.0006(9)
O2 0.0239(10) 0.0239(10) 0.0298(11) 0.0019(7) 0.0000(7) -0.0027(8)
O3 0.0225(9) 0.0320(10) 0.0272(10) -0.0021(7) 0.0011(9) 0.0028(9)
N2 0.0400(13) 0.0201(12) 0.0247(13) -0.0001(10) 0.0015(10) -0.0041(9)
N3 0.0250(12) 0.0307(13) 0.0245(12) 0.0010(9) -0.0009(9) 0.0021(10)
C9 0.0230(14) 0.0255(15) 0.0213(15) -0.0023(11) -0.0003(11) -0.0002(12)
C10 0.0362(16) 0.0238(15) 0.0306(17) -0.0010(12) 0.0000(12) -0.0010(13)
C11 0.0428(18) 0.0298(16) 0.0304(17) -0.0056(14) -0.0008(12) 0.0090(13)
C12 0.0383(17) 0.0454(19) 0.0202(16) -0.0005(13) -0.0033(12) 0.0007(13)
C13 0.0422(18) 0.0308(17) 0.0279(16) 0.0054(13) -0.0027(12) -0.0089(13)
C14 0.0374(16) 0.0256(15) 0.0264(16) 0.0020(12) -0.0050(12) 0.0008(12)
C15 0.0281(14) 0.0456(17) 0.0334(16) -0.0015(13) -0.0007(14) -0.0054(14)
C16 0.0383(18) 0.060(2) 0.045(2) -0.0006(16) 0.0093(15) -0.0028(16)
C17 0.0384(16) 0.0291(16) 0.056(2) -0.0014(13) 0.0010(14) 0.0036(14)
C18 0.0276(15) 0.0327(16) 0.0341(16) -0.0017(12) 0.0008(11) -0.0017(13)
C19 0.0342(16) 0.0357(17) 0.0277(14) 0.0065(13) 0.0007(11) 0.0078(13)
C20 0.054(2) 0.0384(18) 0.050(2) 0.0042(15) 0.0052(16) 0.0090(15)
P2 0.0246(3) 0.0225(3) 0.0213(3) -0.0017(3) 0.0002(3) -0.0004(3)
O4 0.0334(10) 0.0304(10) 0.0208(10) -0.0043(8) 0.0031(8) -0.0011(9)
O5 0.0292(10) 0.0307(10) 0.0320(11) -0.0062(8) -0.0044(8) 0.0011(8)
O6 0.0264(9) 0.0299(10) 0.0319(10) 0.0012(8) -0.0018(8) -0.0045(9)

loop_
_atom_type_symbol
_atom_type_description
_atom_type_scat_dispersion_real
_atom_type_scat_dispersion_imag
_atom_type_scat_source
C C 0.0033 0.0016 'International Tables Vol C Tables 4.2.6.8 and 6.1.1.4'
H H 0.0000 0.0000 'International Tables Vol C Tables 4.2.6.8 and 6.1.1.4'
N N 0.0061 0.0033 'International Tables Vol C Tables 4.2.6.8 and 6.1.1.4'
O O 0.0106 0.0060 'International Tables Vol C Tables 4.2.6.8 and 6.1.1.4'
P P 0.1023 0.0942 'International Tables Vol C Tables 4.2.6.8 and 6.1.1.4'

loop_
_geom_angle_atom_site_label_1
_geom_angle_atom_site_label_2
_geom_angle_atom_site_label_3
_geom_angle
C4 N1 P1 128.36(18)
C4 N1 H1B 115.8
P1 N1 H1B 115.8
C23 N4 C22 113.87(19)
C23 N4 H4A 108.8
C22 N4 H4A 108.8
C23 N4 H4B 108.8
C22 N4 H4B 108.8
H4A N4 H4B 107.7
C6 C1 C2 119.3(3)
C6 C1 H1A 120.4
C2 C1 H1A 120.4
C3 C2 C1 120.1(3)
C3 C2 H2A 120.0
C1 C2 H2A 120.0
C2 C3 C4 121.1(3)
C2 C3 H3A 119.5
C4 C3 H3A 119.5
C3 C4 N1 119.7(2)
C3 C4 C5 118.2(2)
N1 C4 C5 122.1(2)
C6 C5 C4 120.2(2)
C6 C5 H5A 119.9
C4 C5 H5A 119.9
C1 C6 C5 121.2(3)
C1 C6 H6A 119.4
C5 C6 H6A 119.4
O2 C7 C8 108.4(2)
O2 C7 H7A 110.0
C8 C7 H7A 110.0
O2 C7 H7B 110.0
C8 C7 H7B 110.0
H7A C7 H7B 108.4
C7 C8 H8A 109.5
C7 C8 H8B 109.5
H8A C8 H8B 109.5
C7 C8 H8C 109.5
H8A C8 H8C 109.5
H8B C8 H8C 109.5
C22 C21 H21A 109.5
C22 C21 H21B 109.5
H21A C21 H21B 109.5
C22 C21 H21C 109.5
H21A C21 H21C 109.5
H21B C21 H21C 109.5
N4 C22 C21 111.6(2)
N4 C22 H22A 109.3
C21 C22 H22A 109.3
N4 C22 H22B 109.3
C21 C22 H22B 109.3
H22A C22 H22B 108.0
N4 C23 C24 111.6(2)
N4 C23 H23A 109.3
C24 C23 H23A 109.3
N4 C23 H23B 109.3
C24 C23 H23B 109.3
H23A C23 H23B 108.0
C23 C24 H24A 109.5
C23 C24 H24B 109.5
H24A C24 H24B 109.5
C23 C24 H24C 109.5
H24A C24 H24C 109.5
H24B C24 H24C 109.5
O1 P1 O3 119.11(11)
O1 P1 O2 111.87(10)
O3 P1 O2 103.01(9)
O1 P1 N1 106.21(10)
O3 P1 N1 110.60(10)
O2 P1 N1 105.30(10)
C7 O2 P1 119.30(16)
C9 N2 P2 128.40(19)
C9 N2 H2B 115.8
P2 N2 H2B 115.8
C18 N3 C19 113.6(2)
C18 N3 H3B 108.9
C19 N3 H3B 108.9
C18 N3 H3C 108.9
C19 N3 H3C 108.9
H3B N3 H3C 107.7
C14 C9 C10 117.9(2)
C14 C9 N2 122.5(2)
C10 C9 N2 119.6(2)
C11 C10 C9 121.2(3)
C11 C10 H10A 119.4
C9 C10 H10A 119.4
C10 C11 C12 120.6(3)
C10 C11 H11A 119.7
C12 C11 H11A 119.7
C11 C12 C13 119.2(3)
C11 C12 H12A 120.4
C13 C12 H12A 120.4
C12 C13 C14 120.6(3)
C12 C13 H13A 119.7
C14 C13 H13A 119.7
C13 C14 C9 120.6(3)
C13 C14 H14A 119.7
C9 C14 H14A 119.7
O6 C15 C16 110.0(2)
O6 C15 H15A 109.7
C16 C15 H15A 109.7
O6 C15 H15B 109.7
C16 C15 H15B 109.7
H15A C15 H15B 108.2
C15 C16 H16A 109.5
C15 C16 H16B 109.5
H16A C16 H16B 109.5
C15 C16 H16C 109.5
H16A C16 H16C 109.5
H16B C16 H16C 109.5
C18 C17 H17A 109.5
C18 C17 H17B 109.5
H17A C17 H17B 109.5
C18 C17 H17C 109.5
H17A C17 H17C 109.5
H17B C17 H17C 109.5
N3 C18 C17 110.7(2)
N3 C18 H18A 109.5
C17 C18 H18A 109.5
N3 C18 H18B 109.5
C17 C18 H18B 109.5
H18A C18 H18B 108.1
N3 C19 C20 111.6(2)
N3 C19 H19A 109.3
C20 C19 H19A 109.3
N3 C19 H19B 109.3
C20 C19 H19B 109.3
H19A C19 H19B 108.0
C19 C20 H20A 109.5
C19 C20 H20B 109.5
H20A C20 H20B 109.5
C19 C20 H20C 109.5
H20A C20 H20C 109.5
H20B C20 H20C 109.5
O5 P2 O4 118.09(10)
O5 P2 O6 103.68(10)
O4 P2 O6 110.52(10)
O5 P2 N2 112.25(11)
O4 P2 N2 105.31(11)
O6 P2 N2 106.54(10)
C15 O6 P2 118.84(16)

loop_
_geom_bond_atom_site_label_1
_geom_bond_atom_site_label_2
_geom_bond_distance
_geom_bond_publ_flag
N1 C4 1.399(3) ?
N1 P1 1.670(2) ?
N1 H1B 0.8600 ?
N4 C23 1.481(3) ?
N4 C22 1.485(3) ?
N4 H4A 0.9000 ?
N4 H4B 0.9000 ?
C1 C6 1.374(4) ?
C1 C2 1.393(4) ?
C1 H1A 0.9300 ?
C2 C3 1.383(4) ?
C2 H2A 0.9300 ?
C3 C4 1.399(4) ?
C3 H3A 0.9300 ?
C4 C5 1.399(3) ?
C5 C6 1.387(4) ?
C5 H5A 0.9300 ?
C6 H6A 0.9300 ?
C7 O2 1.447(3) ?
C7 C8 1.507(4) ?
C7 H7A 0.9700 ?
C7 H7B 0.9700 ?
C8 H8A 0.9600 ?
C8 H8B 0.9600 ?
C8 H8C 0.9600 ?
C21 C22 1.498(4) ?
C21 H21A 0.9600 ?
C21 H21B 0.9600 ?
C21 H21C 0.9600 ?
C22 H22A 0.9700 ?
C22 H22B 0.9700 ?
C23 C24 1.504(4) ?
C23 H23A 0.9700 ?
C23 H23B 0.9700 ?
C24 H24A 0.9600 ?
C24 H24B 0.9600 ?
C24 H24C 0.9600 ?
P1 O1 1.4798(19) y
P1 O3 1.4994(17) y
P1 O2 1.5979(18) y
N2 C9 1.408(3) ?
N2 P2 1.651(2) ?
N2 H2B 0.8600 ?
N3 C18 1.478(3) ?
N3 C19 1.480(3) ?
N3 H3B 0.9000 ?
N3 H3C 0.9000 ?
C9 C14 1.391(4) ?
C9 C10 1.397(4) ?
C10 C11 1.375(4) ?
C10 H10A 0.9300 ?
C11 C12 1.378(4) ?
C11 H11A 0.9300 ?
C12 C13 1.382(4) ?
C12 H12A 0.9300 ?
C13 C14 1.389(4) ?
C13 H13A 0.9300 ?
C14 H14A 0.9300 ?
C15 O6 1.444(3) ?
C15 C16 1.487(4) ?
C15 H15A 0.9700 ?
C15 H15B 0.9700 ?
C16 H16A 0.9600 ?
C16 H16B 0.9600 ?
C16 H16C 0.9600 ?
C17 C18 1.507(4) ?
C17 H17A 0.9600 ?
C17 H17B 0.9600 ?
C17 H17C 0.9600 ?
C18 H18A 0.9700 ?
C18 H18B 0.9700 ?
C19 C20 1.509(4) ?
C19 H19A 0.9700 ?
C19 H19B 0.9700 ?
C20 H20A 0.9600 ?
C20 H20B 0.9600 ?
C20 H20C 0.9600 ?
P2 O5 1.4897(18) y
P2 O4 1.4983(19) y
P2 O6 1.5969(17) y

loop_
_geom_hbond_atom_site_label_D
_geom_hbond_atom_site_label_H
_geom_hbond_atom_site_label_A
_geom_hbond_site_symmetry_A
_geom_hbond_distance_DH
_geom_hbond_distance_HA
_geom_hbond_distance_DA
_geom_hbond_angle_DHA
N1 H1B O4 . 0.860 2.1300 2.954(3) 161.00
N2 H2B O1 . 0.860 2.0400 2.895(3) 173.00
N3 H3C O4 . 0.900 1.8800 2.742(3) 160.00
N4 H4A O3 . 0.900 1.9400 2.792(3) 158.00
N3 H3B O3 3 0.900 1.8910 2.788(3) 174.35
N4 H4B O5 3_455 0.900 1.7430 2.637(3) 171.97
